data_7218933
loop_
_publ_author_name
'Liu, Xiangyu'
'Gao, Wenjuan'
'Sun, Panpan'
'Su, Zhiyong'
'Chen, Sanping'
'Wei, Qing'
'Xie, Gang'
'Gao, Shengli'

_publ_section_title
;
 Environmentally-friendly high-energy MOFs: crystal structure,
 thermostability, insensitivity and remarkable detonation performance
;
_journal_issue 2
_journal_name_full 'Green Chem.'
_journal_page_first 831
_journal_page_last 836
_journal_paper_doi 10.1039/C4GC02184C
_journal_volume 17
_journal_year 2015
_chemical_formula_sum 'C6 H8 Cl0 Cu N14 O2'
_chemical_formula_weight 371.80
_chemical_name_systematic ?
_space_group_IT_number 2
_symmetry_cell_setting triclinic
_symmetry_space_group_name_Hall '-P 1'
_symmetry_space_group_name_H-M 'P -1'
_atom_sites_solution_hydrogens geom
_atom_sites_solution_primary direct
_atom_sites_solution_secondary difmap
_audit_creation_method SHELXL-97
_cell_angle_alpha 89.212(4)
_cell_angle_beta 63.414(3)
_cell_angle_gamma 64.027(3)
_cell_formula_units_Z 1
_cell_length_a 7.1861(14)
_cell_length_b 7.5759(14)
_cell_length_c 7.6549(14)
_cell_measurement_reflns_used 333
_cell_measurement_temperature 293(2)
_cell_measurement_theta_max 21.99
_cell_measurement_theta_min 3.06
_cell_volume 326.31(11)
_computing_structure_refinement 'SHELXL-97 (Sheldrick, 1997)'
_computing_structure_solution 'SHELXS-97 (Sheldrick, 1990)'
_diffrn_ambient_temperature 293(2)
_diffrn_measured_fraction_theta_full 0.986
_diffrn_measured_fraction_theta_max 0.878
_diffrn_measurement_device_type 'Bruker APEX-II CCD'
_diffrn_measurement_method '\f and \w scans'
_diffrn_radiation_monochromator graphite
_diffrn_radiation_source 'fine-focus sealed tube'
_diffrn_radiation_type MoK\a
_diffrn_radiation_wavelength 0.71073
_diffrn_reflns_av_R_equivalents 0.0275
_diffrn_reflns_av_sigmaI/netI 0.0774
_diffrn_reflns_limit_h_max 8
_diffrn_reflns_limit_h_min -9
_diffrn_reflns_limit_k_max 9
_diffrn_reflns_limit_k_min -10
_diffrn_reflns_limit_l_max 10
_diffrn_reflns_limit_l_min -9
_diffrn_reflns_number 1974
_diffrn_reflns_theta_full 25.00
_diffrn_reflns_theta_max 28.47
_diffrn_reflns_theta_min 3.06
_exptl_absorpt_coefficient_mu 1.714
_exptl_absorpt_correction_T_max 0.747
_exptl_absorpt_correction_T_min 0.629
_exptl_absorpt_correction_type multi-scan
_exptl_absorpt_process_details sadabs
_exptl_crystal_colour blue
_exptl_crystal_density_diffrn 1.892
_exptl_crystal_density_method 'not measured'
_exptl_crystal_description bulk
_exptl_crystal_F_000 187
_exptl_crystal_size_max 0.30
_exptl_crystal_size_mid 0.23
_exptl_crystal_size_min 0.17
_refine_diff_density_max 0.436
_refine_diff_density_min -0.811
_refine_diff_density_rms 0.115
_refine_ls_extinction_method none
_refine_ls_goodness_of_fit_ref 0.953
_refine_ls_hydrogen_treatment mixed
_refine_ls_matrix_type full
_refine_ls_number_parameters 106
_refine_ls_number_reflns 1449
_refine_ls_number_restraints 0
_refine_ls_restrained_S_all 0.953
_refine_ls_R_factor_all 0.0815
_refine_ls_R_factor_gt 0.0586
_refine_ls_shift/su_max 0.006
_refine_ls_shift/su_mean 0.001
_refine_ls_structure_factor_coef Fsqd
_refine_ls_weighting_details 'calc w=1/[\s^2^(Fo^2^)+(0.1000P)^2^+0.0000P] where P=(Fo^2^+2Fc^2^)/3'
_refine_ls_weighting_scheme calc
_refine_ls_wR_factor_gt 0.1434
_refine_ls_wR_factor_ref 0.1641
_reflns_number_gt 1088
_reflns_number_total 1449
_reflns_threshold_expression >2sigma(I)
_cod_data_source_file c4gc02184c2.cif
_cod_data_source_block xb7306_0m
_cod_depositor_comments
;
The following automatic conversions were performed:

'_symmetry_cell_setting' value 'Triclinic' changed to 'triclinic'
according to
/usr/data/users/saulius/crontab/automatic-downloads/rss-feeds/RSC/lib/dictionaries/cif_core.dic
dictionary named 'cif_core.dic' version 2.4.2 from 2011-04-26.

Automatic conversion script
Id: cif_fix_values 2935 2014-11-11 08:27:57Z andrius 
;
_cod_original_sg_symbol_H-M 'P-1   '
_cod_database_code 7218933

loop_
_symmetry_equiv_pos_as_xyz
'x, y, z'
'-x, -y, -z'

loop_
_atom_site_label
_atom_site_type_symbol
_atom_site_fract_x
_atom_site_fract_y
_atom_site_fract_z
_atom_site_U_iso_or_equiv
_atom_site_adp_type
_atom_site_occupancy
_atom_site_symmetry_multiplicity
_atom_site_calc_flag
_atom_site_refinement_flags
Cu1 Cu 0.5000 0.5000 0.5000 0.0287(3) Uani 1 2 d S
O1 O 0.6219(7) 0.2916(6) 0.7366(6) 0.0402(9) Uani 1 1 d .
H4 H 0.7047 0.3156 0.7775 0.060 Uiso 1 1 d R
N1 N 0.1666(7) 0.5599(6) 0.6911(6) 0.0256(9) Uani 1 1 d .
N2 N 0.5009(7) 0.2713(6) 0.3764(6) 0.0270(9) Uani 1 1 d .
N5 N 0.3205(8) 0.0973(6) 0.3877(7) 0.0323(10) Uani 1 1 d .
N6 N -0.0964(7) 0.4472(6) 0.7846(6) 0.0290(9) Uani 1 1 d .
N3 N 0.6512(8) 0.1132(6) 0.2183(6) 0.0339(10) Uani 1 1 d .
N4 N 0.5424(8) 0.0098(7) 0.2265(7) 0.0350(10) Uani 1 1 d .
N7 N -0.1858(7) 0.6247(6) 0.9127(6) 0.0299(10) Uani 1 1 d .
C2 C 0.1144(8) 0.4171(7) 0.6537(7) 0.0246(10) Uani 1 1 d .
C1 C 0.3023(8) 0.2569(7) 0.4767(7) 0.0229(10) Uani 1 1 d .
C3 C -0.0275(8) 0.6873(7) 0.8548(7) 0.0279(10) Uani 1 1 d .
H2 H -0.0492 0.8034 0.9193 0.033 Uiso 1 1 calc R
H1 H -0.3134 0.6715 0.9950 0.033 Uiso 1 1 d R
H3 H 0.6759 0.1928 0.7069 0.033 Uiso 1 1 d R

loop_
_atom_site_aniso_label
_atom_site_aniso_U_11
_atom_site_aniso_U_22
_atom_site_aniso_U_33
_atom_site_aniso_U_23
_atom_site_aniso_U_13
_atom_site_aniso_U_12
Cu1 0.0241(5) 0.0270(5) 0.0290(5) -0.0037(3) -0.0049(4) -0.0158(4)
O1 0.036(2) 0.035(2) 0.050(2) 0.0000(18) -0.0183(19) -0.0208(17)
N1 0.0209(19) 0.023(2) 0.025(2) -0.0013(16) -0.0059(17) -0.0096(16)
N2 0.025(2) 0.024(2) 0.022(2) -0.0047(16) -0.0043(17) -0.0106(17)
N5 0.036(2) 0.027(2) 0.036(2) 0.0023(19) -0.015(2) -0.0190(19)
N6 0.028(2) 0.032(2) 0.026(2) 0.0022(18) -0.0098(18) -0.0176(19)
N3 0.032(2) 0.030(2) 0.027(2) -0.0060(18) -0.0048(19) -0.0150(19)
N4 0.034(2) 0.029(2) 0.035(2) -0.0031(19) -0.011(2) -0.016(2)
N7 0.023(2) 0.033(2) 0.022(2) 0.0001(17) -0.0036(17) -0.0104(18)
C2 0.024(2) 0.025(2) 0.027(2) 0.0047(19) -0.012(2) -0.0134(19)
C1 0.025(2) 0.025(2) 0.020(2) 0.0016(18) -0.0090(19) -0.015(2)
C3 0.026(2) 0.027(3) 0.027(2) 0.003(2) -0.012(2) -0.011(2)

loop_
_atom_type_symbol
_atom_type_description
_atom_type_scat_dispersion_real
_atom_type_scat_dispersion_imag
_atom_type_scat_source
C C 0.0033 0.0016 'International Tables Vol C Tables 4.2.6.8 and 6.1.1.4'
H H 0.0000 0.0000 'International Tables Vol C Tables 4.2.6.8 and 6.1.1.4'
Cl Cl 0.1484 0.1585 'International Tables Vol C Tables 4.2.6.8 and 6.1.1.4'
Cu Cu 0.3201 1.2651 'International Tables Vol C Tables 4.2.6.8 and 6.1.1.4'
N N 0.0061 0.0033 'International Tables Vol C Tables 4.2.6.8 and 6.1.1.4'
O O 0.0106 0.0060 'International Tables Vol C Tables 4.2.6.8 and 6.1.1.4'

loop_
_geom_angle_atom_site_label_1
_geom_angle_atom_site_label_2
_geom_angle_atom_site_label_3
_geom_angle
_geom_angle_site_symmetry_1
_geom_angle_site_symmetry_3
N2 Cu1 N2 180.0(3) . 2_666
N2 Cu1 N1 81.16(15) . .
N2 Cu1 N1 98.84(15) 2_666 .
N2 Cu1 N1 98.84(15) . 2_666
N2 Cu1 N1 81.16(15) 2_666 2_666
N1 Cu1 N1 180.000(1) . 2_666
N2 Cu1 O1 90.33(14) . .
N2 Cu1 O1 89.67(14) 2_666 .
N1 Cu1 O1 86.94(14) . .
N1 Cu1 O1 93.06(14) 2_666 .
Cu1 O1 H4 118.4 . .
Cu1 O1 H3 116.8 . .
H4 O1 H3 105.3 . .
C3 N1 C2 103.9(4) . .
C3 N1 Cu1 142.5(3) . .
C2 N1 Cu1 113.5(3) . .
C1 N2 N3 106.4(4) . .
C1 N2 Cu1 115.1(3) . .
N3 N2 Cu1 138.4(3) . .
C1 N5 N4 104.1(4) . .
C2 N6 N7 102.1(4) . .
N4 N3 N2 107.3(4) . .
N3 N4 N5 110.9(4) . .
C3 N7 N6 110.5(4) . .
C3 N7 H1 132.1 . .
N6 N7 H1 117.3 . .
N6 C2 N1 114.1(4) . .
N6 C2 C1 130.9(4) . .
N1 C2 C1 115.0(4) . .
N5 C1 N2 111.2(4) . .
N5 C1 C2 133.7(4) . .
N2 C1 C2 115.1(4) . .
N7 C3 N1 109.4(4) . .
N7 C3 H2 125.3 . .
N1 C3 H2 125.3 . .

loop_
_geom_bond_atom_site_label_1
_geom_bond_atom_site_label_2
_geom_bond_distance
_geom_bond_site_symmetry_2
Cu1 N2 1.981(4) .
Cu1 N2 1.981(4) 2_666
Cu1 N1 2.004(4) .
Cu1 N1 2.004(4) 2_666
Cu1 O1 2.583(4) .
O1 H4 0.8649 .
O1 H3 0.6590 .
N1 C3 1.318(6) .
N1 C2 1.362(6) .
N2 C1 1.339(6) .
N2 N3 1.343(5) .
N5 C1 1.322(6) .
N5 N4 1.357(6) .
N6 C2 1.302(6) .
N6 N7 1.378(6) .
N3 N4 1.311(6) .
N7 C3 1.315(6) .
N7 H1 0.7535 .
C2 C1 1.450(6) .
C3 H2 0.9300 .

loop_
_geom_hbond_atom_site_label_D
_geom_hbond_atom_site_label_H
_geom_hbond_atom_site_label_A
_geom_hbond_distance_DH
_geom_hbond_distance_HA
_geom_hbond_distance_DA
_geom_hbond_angle_DHA
_geom_hbond_site_symmetry_A
O1 H3 N4 0.66 2.54 2.955(6) 123.6 2_656
O1 H3 N5 0.66 2.31 2.901(6) 150.5 2_656
N7 H1 N4 0.75 2.63 3.016(6) 113.6 1_466
N7 H1 O1 0.75 2.15 2.865(5) 159.4 2_567
O1 H4 N6 0.86 2.09 2.897(5) 155.4 1_655

loop_
_geom_torsion_atom_site_label_1
_geom_torsion_atom_site_label_2
_geom_torsion_atom_site_label_3
_geom_torsion_atom_site_label_4
_geom_torsion
_geom_torsion_site_symmetry_1
N2 Cu1 N1 C3 178.8(6) .
N2 Cu1 N1 C3 -1.2(6) 2_666
N1 Cu1 N1 C3 40(100) 2_666
O1 Cu1 N1 C3 88.0(6) .
N2 Cu1 N1 C2 4.3(3) .
N2 Cu1 N1 C2 -175.7(3) 2_666
N1 Cu1 N1 C2 -135(100) 2_666
O1 Cu1 N1 C2 -86.6(3) .
N2 Cu1 N2 C1 9(100) 2_666
N1 Cu1 N2 C1 -4.0(3) .
N1 Cu1 N2 C1 176.0(3) 2_666
O1 Cu1 N2 C1 82.8(3) .
N2 Cu1 N2 N3 -168(100) 2_666
N1 Cu1 N2 N3 179.5(5) .
N1 Cu1 N2 N3 -0.5(5) 2_666
O1 Cu1 N2 N3 -93.7(5) .
C1 N2 N3 N4 0.1(5) .
Cu1 N2 N3 N4 176.8(4) .
N2 N3 N4 N5 0.3(6) .
C1 N5 N4 N3 -0.6(6) .
C2 N6 N7 C3 -0.8(5) .
N7 N6 C2 N1 1.1(5) .
N7 N6 C2 C1 -179.5(5) .
C3 N1 C2 N6 -0.9(6) .
Cu1 N1 C2 N6 175.7(3) .
C3 N1 C2 C1 179.6(4) .
Cu1 N1 C2 C1 -3.8(5) .
N4 N5 C1 N2 0.6(5) .
N4 N5 C1 C2 179.2(5) .
N3 N2 C1 N5 -0.5(6) .
Cu1 N2 C1 N5 -178.1(3) .
N3 N2 C1 C2 -179.3(4) .
Cu1 N2 C1 C2 3.1(5) .
N6 C2 C1 N5 2.6(9) .
N1 C2 C1 N5 -177.9(5) .
N6 C2 C1 N2 -178.9(5) .
N1 C2 C1 N2 0.5(6) .
N6 N7 C3 N1 0.3(6) .
C2 N1 C3 N7 0.3(5) .
Cu1 N1 C3 N7 -174.6(4) .
